data_1553020
loop_
_publ_author_name
'Sun, Deqian'
'Xing, Changyu'
'Wang, Xiaoqing'
'Su, Zhongquan'
'Li, Chaozhong'

_publ_section_title
;
 Highly efficient and stereocontrolled oxidative coupling of
 tetrahydropyrroloindoles: synthesis of chimonanthines, (+)-WIN 64821 and
 (+)-WIN 64745
;
_journal_issue 8
_journal_name_full 'Org. Chem. Front.'
_journal_page_first 956
_journal_paper_doi 10.1039/C4QO00165F
_journal_volume 1
_journal_year 2014
_chemical_formula_sum 'C34 H28 Cl4 N6 O8 S2'
_chemical_formula_weight 854.54
_space_group_IT_number 2
_space_group_name_Hall '-P 1'
_space_group_name_H-M_alt 'P -1'
_symmetry_cell_setting triclinic
_symmetry_space_group_name_H-M 'P -1'
_atom_sites_solution_hydrogens geom
_atom_sites_solution_primary direct
_atom_sites_solution_secondary difmap
_audit_creation_method SHELXL-97
_cell_angle_alpha 87.383(2)
_cell_angle_beta 69.786(2)
_cell_angle_gamma 66.9080(10)
_cell_formula_units_Z 2
_cell_length_a 11.2563(3)
_cell_length_b 13.0650(3)
_cell_length_c 14.4176(4)
_cell_measurement_reflns_used 4162
_cell_measurement_temperature 132(2)
_cell_measurement_theta_max 65.51
_cell_measurement_theta_min 4.57
_cell_volume 1820.34(9)
_computing_cell_refinement 'Bruker SAINT'
_computing_data_collection 'Bruker APEX2'
_computing_data_reduction 'Bruker SAINT'
_computing_molecular_graphics 'Bruker SHELXTL'
_computing_publication_material 'Bruker SHELXTL'
_computing_structure_refinement 'SHELXL-97 (Sheldrick, 2008)'
_computing_structure_solution 'SHELXS-97 (Sheldrick, 2008)'
_diffrn_ambient_temperature 132(2)
_diffrn_measured_fraction_theta_full 0.953
_diffrn_measured_fraction_theta_max 0.953
_diffrn_measurement_device_type 'Bruker APEX-II CCD'
_diffrn_measurement_method '\f and \w scans'
_diffrn_radiation_monochromator graphite
_diffrn_radiation_source 'fine-focus sealed tube'
_diffrn_radiation_type CuK\a
_diffrn_radiation_wavelength 1.54178
_diffrn_reflns_av_R_equivalents 0.0419
_diffrn_reflns_av_sigmaI/netI 0.0615
_diffrn_reflns_limit_h_max 13
_diffrn_reflns_limit_h_min -11
_diffrn_reflns_limit_k_max 15
_diffrn_reflns_limit_k_min -15
_diffrn_reflns_limit_l_max 16
_diffrn_reflns_limit_l_min -16
_diffrn_reflns_number 11661
_diffrn_reflns_theta_full 65.00
_diffrn_reflns_theta_max 65.00
_diffrn_reflns_theta_min 4.57
_exptl_absorpt_coefficient_mu 4.554
_exptl_absorpt_correction_T_max 0.9144
_exptl_absorpt_correction_T_min 0.5483
_exptl_absorpt_correction_type multi-scan
_exptl_absorpt_process_details sadabs
_exptl_crystal_colour colourless
_exptl_crystal_density_diffrn 1.559
_exptl_crystal_density_method 'not measured'
_exptl_crystal_description plate
_exptl_crystal_F_000 876
_exptl_crystal_size_max 0.15
_exptl_crystal_size_mid 0.10
_exptl_crystal_size_min 0.02
_refine_diff_density_max 0.655
_refine_diff_density_min -0.454
_refine_diff_density_rms 0.101
_refine_ls_extinction_method none
_refine_ls_goodness_of_fit_ref 1.092
_refine_ls_hydrogen_treatment constr
_refine_ls_matrix_type full
_refine_ls_number_parameters 487
_refine_ls_number_reflns 5898
_refine_ls_number_restraints 0
_refine_ls_restrained_S_all 1.092
_refine_ls_R_factor_all 0.0536
_refine_ls_R_factor_gt 0.0468
_refine_ls_shift/su_max 0.005
_refine_ls_shift/su_mean 0.001
_refine_ls_structure_factor_coef Fsqd
_refine_ls_weighting_details 'calc w=1/[\s^2^(Fo^2^)+(0.0838P)^2^+0.4413P] where P=(Fo^2^+2Fc^2^)/3'
_refine_ls_weighting_scheme calc
_refine_ls_wR_factor_gt 0.1269
_refine_ls_wR_factor_ref 0.1399
_reflns_number_gt 5060
_reflns_number_total 5898
_reflns_threshold_expression >2sigma(I)
_cod_data_source_file c4qo00165f2.cif
_cod_data_source_block cu_dm11686_0m
_cod_depositor_comments
;
The following automatic conversions were performed:

data item '_symmetry_cell_setting' value 'Triclinic' was changed to
'triclinic' in accordance with the
/home/saulius/struct/COD-crude-data/automatic-downloads/DataCite-retrospective/RSC/depositions/lib/dictionaries/cif_core.dic
dictionary named 'cif_core.dic' version 2.4.2 last updated on
2011-04-26.

Automatic conversion script
Id: cif_fix_values 6909 2019-04-08 15:41:33Z antanas 
;
_cod_original_cell_volume 1820.34(8)
_cod_original_sg_symbol_H-M P-1
_cod_database_code 1553020

loop_
_symmetry_equiv_pos_as_xyz
'x, y, z'
'-x, -y, -z'

loop_
_atom_site_label
_atom_site_type_symbol
_atom_site_fract_x
_atom_site_fract_y
_atom_site_fract_z
_atom_site_U_iso_or_equiv
_atom_site_adp_type
_atom_site_occupancy
_atom_site_symmetry_multiplicity
_atom_site_calc_flag
_atom_site_refinement_flags
S1 S 1.02690(6) 0.24270(5) 0.35206(4) 0.01372(17) Uani 1 1 d .
S2 S 0.47542(6) 0.76209(5) 0.14519(4) 0.01377(17) Uani 1 1 d .
N1 N 0.9092(2) 0.36093(16) 0.34177(16) 0.0149(4) Uani 1 1 d .
N2 N 0.7431(2) 0.30119(18) 0.31615(16) 0.0166(5) Uani 1 1 d .
N3 N 0.5972(2) 0.64594(17) 0.15354(16) 0.0149(4) Uani 1 1 d .
N4 N 0.7640(2) 0.70727(17) 0.17755(17) 0.0166(5) Uani 1 1 d .
N6 N 1.0662(2) 0.26309(19) 0.55787(17) 0.0193(5) Uani 1 1 d .
N7 N 0.4138(2) 0.72821(19) -0.05198(18) 0.0223(5) Uani 1 1 d .
O1 O 1.13664(18) 0.26765(15) 0.35776(14) 0.0197(4) Uani 1 1 d .
O2 O 1.05082(18) 0.16390(15) 0.27530(13) 0.0194(4) Uani 1 1 d .
O3 O 0.35979(18) 0.73737(15) 0.15276(14) 0.0201(4) Uani 1 1 d .
O4 O 0.46177(18) 0.84462(14) 0.21461(13) 0.0178(4) Uani 1 1 d .
O5 O 1.0143(2) 0.36453(16) 0.55964(16) 0.0272(5) Uani 1 1 d .
O6 O 1.1774(2) 0.20951(19) 0.56659(18) 0.0357(5) Uani 1 1 d .
O7 O 0.4611(2) 0.62955(17) -0.03817(17) 0.0323(5) Uani 1 1 d .
O8 O 0.3083(2) 0.77402(19) -0.07113(19) 0.0370(5) Uani 1 1 d .
C1 C 0.7980(3) 0.3708(2) 0.31517(18) 0.0138(5) Uani 1 1 d .
C2 C 0.8840(3) 0.4723(2) 0.3874(2) 0.0174(5) Uani 1 1 d .
H2A H 0.9572 0.4978 0.3489 0.021 Uiso 1 1 calc R
H2B H 0.8803 0.4683 0.4570 0.021 Uiso 1 1 calc R
C3 C 0.7414(3) 0.5518(2) 0.38235(19) 0.0171(5) Uani 1 1 d .
H3A H 0.6668 0.5641 0.4477 0.021 Uiso 1 1 calc R
H3B H 0.7422 0.6250 0.3622 0.021 Uiso 1 1 calc R
C4 C 0.7202(3) 0.4916(2) 0.30414(19) 0.0145(5) Uani 1 1 d .
C5 C 0.5814(3) 0.4863(2) 0.32274(19) 0.0165(5) Uani 1 1 d .
C6 C 0.6065(3) 0.3719(2) 0.31852(19) 0.0170(5) Uani 1 1 d .
C7 C 0.5026(3) 0.3364(2) 0.3265(2) 0.0222(6) Uani 1 1 d .
H7 H 0.5204 0.2590 0.3228 0.027 Uiso 1 1 calc R
C8 C 0.3712(3) 0.4178(3) 0.3400(2) 0.0256(6) Uani 1 1 d .
H8 H 0.2990 0.3957 0.3433 0.031 Uiso 1 1 calc R
C9 C 0.3443(3) 0.5313(3) 0.3486(2) 0.0259(6) Uani 1 1 d .
H9 H 0.2533 0.5852 0.3599 0.031 Uiso 1 1 calc R
C10 C 0.4489(3) 0.5671(2) 0.3411(2) 0.0212(6) Uani 1 1 d .
H10 H 0.4298 0.6445 0.3482 0.025 Uiso 1 1 calc R
C11 C 0.9518(2) 0.19600(19) 0.46612(19) 0.0143(5) Uani 1 1 d .
C12 C 0.8666(3) 0.1421(2) 0.4680(2) 0.0190(5) Uani 1 1 d .
H12 H 0.8435 0.1374 0.4114 0.023 Uiso 1 1 calc R
C13 C 0.8151(3) 0.0952(2) 0.5530(2) 0.0244(6) Uani 1 1 d .
H13 H 0.7546 0.0604 0.5548 0.029 Uiso 1 1 calc R
C14 C 0.8510(3) 0.0985(2) 0.6352(2) 0.0250(6) Uani 1 1 d .
H14 H 0.8173 0.0643 0.6922 0.030 Uiso 1 1 calc R
C15 C 0.9364(3) 0.1520(2) 0.6339(2) 0.0221(6) Uani 1 1 d .
H15 H 0.9620 0.1545 0.6898 0.027 Uiso 1 1 calc R
C16 C 0.9835(3) 0.2014(2) 0.5508(2) 0.0161(5) Uani 1 1 d .
C18 C 0.7088(3) 0.6371(2) 0.17940(18) 0.0141(5) Uani 1 1 d .
C19 C 0.6234(3) 0.5338(2) 0.10956(19) 0.0164(5) Uani 1 1 d .
H19A H 0.6256 0.5368 0.0403 0.020 Uiso 1 1 calc R
H19B H 0.5510 0.5079 0.1491 0.020 Uiso 1 1 calc R
C20 C 0.7658(3) 0.4559(2) 0.11333(19) 0.0162(5) Uani 1 1 d .
H20A H 0.8395 0.4444 0.0476 0.019 Uiso 1 1 calc R
H20B H 0.7663 0.3822 0.1332 0.019 Uiso 1 1 calc R
C21 C 0.7876(2) 0.51646(19) 0.19164(18) 0.0128(5) Uani 1 1 d .
C22 C 0.9255(3) 0.5225(2) 0.17352(19) 0.0161(5) Uani 1 1 d .
C23 C 1.0567(3) 0.4422(2) 0.1566(2) 0.0207(6) Uani 1 1 d .
H23 H 1.0761 0.3648 0.1486 0.025 Uiso 1 1 calc R
C24 C 1.1607(3) 0.4782(2) 0.1514(2) 0.0238(6) Uani 1 1 d .
H24 H 1.2512 0.4242 0.1418 0.029 Uiso 1 1 calc R
C25 C 1.1341(3) 0.5910(3) 0.1600(2) 0.0249(6) Uani 1 1 d .
H25 H 1.2061 0.6130 0.1577 0.030 Uiso 1 1 calc R
C26 C 1.0028(3) 0.6728(2) 0.1721(2) 0.0208(6) Uani 1 1 d .
H26 H 0.9847 0.7502 0.1764 0.025 Uiso 1 1 calc R
C27 C 0.9001(3) 0.6368(2) 0.17773(19) 0.0163(5) Uani 1 1 d .
C28 C 0.5380(2) 0.8023(2) 0.02472(19) 0.0149(5) Uani 1 1 d .
C29 C 0.6266(3) 0.8567(2) 0.0116(2) 0.0180(5) Uani 1 1 d .
H29 H 0.6585 0.8632 0.0631 0.022 Uiso 1 1 calc R
C30 C 0.6680(3) 0.9012(2) -0.0775(2) 0.0225(6) Uani 1 1 d .
H30 H 0.7302 0.9365 -0.0870 0.027 Uiso 1 1 calc R
C31 C 0.6204(3) 0.8948(2) -0.1521(2) 0.0221(6) Uani 1 1 d .
H31 H 0.6479 0.9273 -0.2119 0.026 Uiso 1 1 calc R
C32 C 0.5323(3) 0.8411(2) -0.1401(2) 0.0229(6) Uani 1 1 d .
H32 H 0.4982 0.8368 -0.1909 0.027 Uiso 1 1 calc R
C33 C 0.4949(3) 0.7939(2) -0.0528(2) 0.0178(5) Uani 1 1 d .
C34 C 0.0413(3) 0.9135(2) 0.8831(2) 0.0236(6) Uani 1 1 d .
H34A H 0.1101 0.9276 0.9026 0.028 Uiso 1 1 calc R
H34B H 0.0900 0.8694 0.8171 0.028 Uiso 1 1 calc R
C35 C 0.3965(3) 0.0558(2) 0.6647(2) 0.0271(6) Uani 1 1 d .
H35A H 0.3993 0.1018 0.7160 0.032 Uiso 1 1 calc R
H35B H 0.3726 0.1045 0.6135 0.032 Uiso 1 1 calc R
Cl1 Cl -0.08620(7) 1.04269(5) 0.87464(5) 0.02559(18) Uani 1 1 d .
Cl2 Cl -0.03135(7) 0.83540(6) 0.97071(6) 0.0312(2) Uani 1 1 d .
Cl3 Cl 0.56066(7) -0.05391(6) 0.60947(5) 0.02891(19) Uani 1 1 d .
Cl4 Cl 0.26902(8) 0.00341(8) 0.71943(9) 0.0577(3) Uani 1 1 d .

loop_
_atom_site_aniso_label
_atom_site_aniso_U_11
_atom_site_aniso_U_22
_atom_site_aniso_U_33
_atom_site_aniso_U_23
_atom_site_aniso_U_13
_atom_site_aniso_U_12
S1 0.0139(3) 0.0139(3) 0.0144(3) 0.0020(2) -0.0056(3) -0.0063(2)
S2 0.0134(3) 0.0128(3) 0.0166(3) 0.0024(2) -0.0062(3) -0.0060(2)
N1 0.0195(10) 0.0108(10) 0.0197(11) 0.0030(9) -0.0107(10) -0.0084(8)
N2 0.0200(10) 0.0164(10) 0.0185(11) 0.0040(9) -0.0098(10) -0.0101(9)
N3 0.0179(10) 0.0110(10) 0.0195(11) 0.0031(9) -0.0103(9) -0.0066(8)
N4 0.0181(10) 0.0149(10) 0.0193(11) 0.0032(9) -0.0075(10) -0.0087(9)
N6 0.0217(11) 0.0229(12) 0.0189(12) 0.0024(9) -0.0119(10) -0.0104(10)
N7 0.0242(12) 0.0222(12) 0.0263(13) 0.0013(10) -0.0141(11) -0.0105(10)
O1 0.0158(8) 0.0235(9) 0.0219(10) 0.0021(8) -0.0064(8) -0.0103(7)
O2 0.0221(9) 0.0196(9) 0.0159(9) -0.0013(7) -0.0071(8) -0.0071(7)
O3 0.0157(9) 0.0205(9) 0.0267(10) 0.0027(8) -0.0083(8) -0.0093(7)
O4 0.0192(9) 0.0163(9) 0.0177(9) -0.0011(7) -0.0071(8) -0.0062(7)
O5 0.0323(10) 0.0187(10) 0.0371(12) -0.0008(8) -0.0185(10) -0.0111(8)
O6 0.0257(11) 0.0407(12) 0.0467(14) 0.0082(11) -0.0233(11) -0.0106(10)
O7 0.0458(12) 0.0200(10) 0.0461(13) 0.0059(9) -0.0284(11) -0.0183(9)
O8 0.0262(11) 0.0395(12) 0.0536(15) 0.0026(11) -0.0253(11) -0.0116(10)
C1 0.0159(11) 0.0138(12) 0.0121(12) 0.0025(9) -0.0058(10) -0.0058(10)
C2 0.0231(13) 0.0137(12) 0.0201(13) 0.0019(10) -0.0102(12) -0.0100(10)
C3 0.0228(13) 0.0131(12) 0.0163(13) 0.0012(10) -0.0079(11) -0.0072(10)
C4 0.0166(12) 0.0135(12) 0.0147(13) 0.0027(10) -0.0070(11) -0.0064(10)
C5 0.0165(12) 0.0195(13) 0.0124(12) 0.0017(10) -0.0030(11) -0.0081(10)
C6 0.0193(12) 0.0179(13) 0.0156(13) 0.0040(10) -0.0065(11) -0.0092(11)
C7 0.0253(14) 0.0265(14) 0.0221(14) 0.0050(11) -0.0098(12) -0.0168(12)
C8 0.0213(13) 0.0386(16) 0.0222(15) 0.0060(13) -0.0078(13) -0.0174(13)
C9 0.0171(13) 0.0358(16) 0.0217(15) 0.0059(13) -0.0049(12) -0.0097(12)
C10 0.0196(13) 0.0212(13) 0.0186(14) 0.0033(11) -0.0051(12) -0.0057(11)
C11 0.0139(11) 0.0104(11) 0.0163(13) 0.0023(10) -0.0039(11) -0.0039(9)
C12 0.0177(12) 0.0157(12) 0.0257(14) 0.0039(11) -0.0108(12) -0.0063(10)
C13 0.0204(12) 0.0173(13) 0.0341(16) 0.0063(12) -0.0060(13) -0.0098(11)
C14 0.0223(13) 0.0180(13) 0.0233(15) 0.0047(12) 0.0014(13) -0.0051(11)
C15 0.0262(13) 0.0177(13) 0.0185(14) 0.0016(11) -0.0078(12) -0.0050(11)
C16 0.0156(11) 0.0123(11) 0.0180(13) -0.0005(10) -0.0055(11) -0.0033(10)
C18 0.0150(11) 0.0135(12) 0.0142(12) 0.0022(10) -0.0057(11) -0.0058(10)
C19 0.0214(12) 0.0125(12) 0.0192(13) 0.0010(10) -0.0096(11) -0.0085(10)
C20 0.0194(12) 0.0132(12) 0.0161(13) 0.0015(10) -0.0075(11) -0.0056(10)
C21 0.0139(11) 0.0095(11) 0.0145(13) 0.0014(10) -0.0058(10) -0.0036(9)
C22 0.0180(12) 0.0194(12) 0.0132(12) 0.0050(10) -0.0067(11) -0.0092(10)
C23 0.0199(13) 0.0224(13) 0.0164(14) 0.0041(11) -0.0057(12) -0.0060(11)
C24 0.0151(12) 0.0329(15) 0.0181(14) 0.0050(12) -0.0043(12) -0.0061(11)
C25 0.0219(13) 0.0400(16) 0.0182(14) 0.0066(12) -0.0066(12) -0.0188(13)
C26 0.0245(13) 0.0263(14) 0.0191(14) 0.0073(11) -0.0101(12) -0.0161(12)
C27 0.0175(12) 0.0191(13) 0.0153(13) 0.0055(10) -0.0086(11) -0.0085(10)
C28 0.0150(11) 0.0107(11) 0.0183(13) 0.0012(10) -0.0075(11) -0.0031(9)
C29 0.0155(11) 0.0153(12) 0.0229(14) 0.0021(10) -0.0061(11) -0.0066(10)
C30 0.0183(12) 0.0176(12) 0.0301(16) 0.0062(12) -0.0065(12) -0.0080(10)
C31 0.0218(13) 0.0194(13) 0.0175(14) 0.0046(11) -0.0035(12) -0.0041(11)
C32 0.0266(14) 0.0195(13) 0.0193(14) 0.0010(11) -0.0101(12) -0.0042(11)
C33 0.0181(12) 0.0109(11) 0.0240(14) -0.0005(10) -0.0084(12) -0.0043(10)
C34 0.0217(13) 0.0257(14) 0.0259(15) 0.0025(12) -0.0101(12) -0.0106(11)
C35 0.0240(14) 0.0232(14) 0.0363(17) 0.0031(13) -0.0136(14) -0.0093(12)
Cl1 0.0288(3) 0.0218(3) 0.0304(4) 0.0054(3) -0.0129(3) -0.0127(3)
Cl2 0.0321(4) 0.0328(4) 0.0384(4) 0.0165(3) -0.0195(3) -0.0179(3)
Cl3 0.0238(3) 0.0288(4) 0.0304(4) 0.0015(3) -0.0071(3) -0.0089(3)
Cl4 0.0289(4) 0.0540(5) 0.0811(7) 0.0259(5) -0.0067(5) -0.0207(4)

loop_
_atom_type_symbol
_atom_type_description
_atom_type_scat_dispersion_real
_atom_type_scat_dispersion_imag
_atom_type_scat_source
C C 0.0181 0.0091 'International Tables Vol C Tables 4.2.6.8 and 6.1.1.4'
H H 0.0000 0.0000 'International Tables Vol C Tables 4.2.6.8 and 6.1.1.4'
N N 0.0311 0.0180 'International Tables Vol C Tables 4.2.6.8 and 6.1.1.4'
O O 0.0492 0.0322 'International Tables Vol C Tables 4.2.6.8 and 6.1.1.4'
S S 0.3331 0.5567 'International Tables Vol C Tables 4.2.6.8 and 6.1.1.4'
Cl Cl 0.3639 0.7018 'International Tables Vol C Tables 4.2.6.8 and 6.1.1.4'

loop_
_geom_angle_atom_site_label_1
_geom_angle_atom_site_label_2
_geom_angle_atom_site_label_3
_geom_angle
O1 S1 O2 120.88(11)
O1 S1 N1 106.56(10)
O2 S1 N1 106.50(11)
O1 S1 C11 108.76(12)
O2 S1 C11 106.36(11)
N1 S1 C11 107.07(11)
O3 S2 O4 120.43(11)
O3 S2 N3 107.27(10)
O4 S2 N3 106.18(11)
O3 S2 C28 108.36(12)
O4 S2 C28 106.89(11)
N3 S2 C28 107.02(11)
C1 N1 C2 109.7(2)
C1 N1 S1 124.94(16)
C2 N1 S1 123.24(17)
C1 N2 C6 103.1(2)
C18 N3 C19 109.35(19)
C18 N3 S2 125.99(17)
C19 N3 S2 123.04(17)
C18 N4 C27 103.1(2)
O5 N6 O6 125.0(2)
O5 N6 C16 117.1(2)
O6 N6 C16 117.8(2)
O7 N7 O8 124.3(2)
O7 N7 C33 117.6(2)
O8 N7 C33 117.9(2)
N2 C1 N1 130.6(2)
N2 C1 C4 118.7(2)
N1 C1 C4 109.5(2)
N1 C2 C3 103.73(19)
N1 C2 H2A 111.0
C3 C2 H2A 111.0
N1 C2 H2B 111.0
C3 C2 H2B 111.0
H2A C2 H2B 109.0
C4 C3 C2 105.16(19)
C4 C3 H3A 110.7
C2 C3 H3A 110.7
C4 C3 H3B 110.7
C2 C3 H3B 110.7
H3A C3 H3B 108.8
C1 C4 C5 97.48(19)
C1 C4 C3 101.3(2)
C5 C4 C3 120.7(2)
C1 C4 C21 109.1(2)
C5 C4 C21 111.7(2)
C3 C4 C21 113.96(19)
C10 C5 C6 120.4(2)
C10 C5 C4 133.5(2)
C6 C5 C4 106.1(2)
C7 C6 C5 121.5(3)
C7 C6 N2 125.4(2)
C5 C6 N2 112.8(2)
C6 C7 C8 117.8(2)
C6 C7 H7 121.1
C8 C7 H7 121.1
C7 C8 C9 120.9(2)
C7 C8 H8 119.5
C9 C8 H8 119.5
C8 C9 C10 121.2(3)
C8 C9 H9 119.4
C10 C9 H9 119.4
C5 C10 C9 118.0(2)
C5 C10 H10 121.0
C9 C10 H10 121.0
C12 C11 C16 118.5(2)
C12 C11 S1 117.7(2)
C16 C11 S1 123.60(18)
C11 C12 C13 119.8(3)
C11 C12 H12 120.1
C13 C12 H12 120.1
C14 C13 C12 120.9(2)
C14 C13 H13 119.6
C12 C13 H13 119.6
C13 C14 C15 119.7(3)
C13 C14 H14 120.2
C15 C14 H14 120.2
C16 C15 C14 119.2(3)
C16 C15 H15 120.4
C14 C15 H15 120.4
C15 C16 C11 121.8(2)
C15 C16 N6 115.9(2)
C11 C16 N6 122.3(2)
N4 C18 N3 130.9(2)
N4 C18 C21 118.3(2)
N3 C18 C21 109.64(19)
N3 C19 C20 104.21(19)
N3 C19 H19A 110.9
C20 C19 H19A 110.9
N3 C19 H19B 110.9
C20 C19 H19B 110.9
H19A C19 H19B 108.9
C19 C20 C21 105.30(19)
C19 C20 H20A 110.7
C21 C20 H20A 110.7
C19 C20 H20B 110.7
C21 C20 H20B 110.7
H20A C20 H20B 108.8
C18 C21 C22 97.74(18)
C18 C21 C20 100.4(2)
C22 C21 C20 121.3(2)
C18 C21 C4 109.5(2)
C22 C21 C4 111.6(2)
C20 C21 C4 113.76(19)
C23 C22 C27 120.5(2)
C23 C22 C21 133.2(2)
C27 C22 C21 106.3(2)
C22 C23 C24 118.0(2)
C22 C23 H23 121.0
C24 C23 H23 121.0
C25 C24 C23 121.4(3)
C25 C24 H24 119.3
C23 C24 H24 119.3
C24 C25 C26 120.8(2)
C24 C25 H25 119.6
C26 C25 H25 119.6
C27 C26 C25 117.6(2)
C27 C26 H26 121.2
C25 C26 H26 121.2
C26 C27 C22 121.5(2)
C26 C27 N4 125.6(2)
C22 C27 N4 112.6(2)
C33 C28 C29 118.3(2)
C33 C28 S2 124.97(19)
C29 C28 S2 116.4(2)
C30 C29 C28 119.6(3)
C30 C29 H29 120.2
C28 C29 H29 120.2
C31 C30 C29 121.1(2)
C31 C30 H30 119.5
C29 C30 H30 119.5
C30 C31 C32 119.9(3)
C30 C31 H31 120.0
C32 C31 H31 120.0
C33 C32 C31 118.8(3)
C33 C32 H32 120.6
C31 C32 H32 120.6
C32 C33 C28 122.3(2)
C32 C33 N7 114.4(2)
C28 C33 N7 123.2(2)
Cl1 C34 Cl2 111.73(15)
Cl1 C34 H34A 109.3
Cl2 C34 H34A 109.3
Cl1 C34 H34B 109.3
Cl2 C34 H34B 109.3
H34A C34 H34B 107.9
Cl4 C35 Cl3 111.09(15)
Cl4 C35 H35A 109.4
Cl3 C35 H35A 109.4
Cl4 C35 H35B 109.4
Cl3 C35 H35B 109.4
H35A C35 H35B 108.0

loop_
_geom_bond_atom_site_label_1
_geom_bond_atom_site_label_2
_geom_bond_distance
S1 O1 1.4240(18)
S1 O2 1.4276(18)
S1 N1 1.635(2)
S1 C11 1.773(2)
S2 O3 1.4278(18)
S2 O4 1.4319(18)
S2 N3 1.632(2)
S2 C28 1.775(3)
N1 C1 1.389(3)
N1 C2 1.505(3)
N2 C1 1.282(3)
N2 C6 1.439(3)
N3 C18 1.391(3)
N3 C19 1.501(3)
N4 C18 1.288(3)
N4 C27 1.446(3)
N6 O5 1.218(3)
N6 O6 1.219(3)
N6 C16 1.479(3)
N7 O7 1.223(3)
N7 O8 1.224(3)
N7 C33 1.476(3)
C1 C4 1.507(3)
C2 C3 1.557(4)
C2 H2A 0.9900
C2 H2B 0.9900
C3 C4 1.537(3)
C3 H3A 0.9900
C3 H3B 0.9900
C4 C5 1.520(3)
C4 C21 1.615(4)
C5 C10 1.388(4)
C5 C6 1.408(3)
C6 C7 1.388(4)
C7 C8 1.394(4)
C7 H7 0.9500
C8 C9 1.394(4)
C8 H8 0.9500
C9 C10 1.399(4)
C9 H9 0.9500
C10 H10 0.9500
C11 C12 1.387(3)
C11 C16 1.398(4)
C12 C13 1.391(4)
C12 H12 0.9500
C13 C14 1.385(5)
C13 H13 0.9500
C14 C15 1.388(4)
C14 H14 0.9500
C15 C16 1.376(4)
C15 H15 0.9500
C18 C21 1.513(3)
C19 C20 1.544(4)
C19 H19A 0.9900
C19 H19B 0.9900
C20 C21 1.545(3)
C20 H20A 0.9900
C20 H20B 0.9900
C21 C22 1.516(3)
C22 C23 1.379(4)
C22 C27 1.407(4)
C23 C24 1.402(4)
C23 H23 0.9500
C24 C25 1.386(4)
C24 H24 0.9500
C25 C26 1.399(4)
C25 H25 0.9500
C26 C27 1.386(4)
C26 H26 0.9500
C28 C33 1.387(4)
C28 C29 1.395(3)
C29 C30 1.391(4)
C29 H29 0.9500
C30 C31 1.376(4)
C30 H30 0.9500
C31 C32 1.387(4)
C31 H31 0.9500
C32 C33 1.381(4)
C32 H32 0.9500
C34 Cl1 1.768(3)
C34 Cl2 1.769(3)
C34 H34A 0.9900
C34 H34B 0.9900
C35 Cl4 1.758(3)
C35 Cl3 1.764(3)
C35 H35A 0.9900
C35 H35B 0.9900
